data_7030004
loop_
_publ_author_name
'Stanford, Martin W.'
'Knight, Fergus R.'
'Athukorala Arachchige, Kasun S.'
'Sanz Camacho, Paula'
'Ashbrook, Sharon E.'
'B\"uhl, Michael'
'Slawin, Alexandra M. Z.'
'Woollins, J. Derek'

_publ_section_title
;
 Probing interactions through space using spin-spin coupling.
;
_journal_issue 17
_journal_name_full 'Dalton transactions (Cambridge, England : 2003)'
_journal_page_first 6548
_journal_page_last 6560
_journal_paper_doi 10.1039/c4dt00408f
_journal_volume 43
_journal_year 2014
_chemical_formula_moiety 'C25 H20 Se Te'
_chemical_formula_sum 'C25 H20 Se Te'
_chemical_formula_weight 526.99
_space_group_IT_number 2
_symmetry_cell_setting triclinic
_symmetry_Int_Tables_number 2
_symmetry_space_group_name_Hall '-P 1'
_symmetry_space_group_name_H-M 'P -1'
_atom_sites_solution_hydrogens geom
_atom_sites_solution_primary direct
_atom_sites_solution_secondary difmap
_cell_angle_alpha 106.370(8)
_cell_angle_beta 92.585(7)
_cell_angle_gamma 114.888(8)
_cell_formula_units_Z 4
_cell_length_a 10.8544(12)
_cell_length_b 12.2443(13)
_cell_length_c 17.5989(19)
_cell_measurement_reflns_used 6094
_cell_measurement_temperature 173
_cell_measurement_theta_max 25.34
_cell_measurement_theta_min 3.06
_cell_volume 1999.4(4)
_computing_cell_refinement 'CrystalClear-SM Expert 2.0 rc13'
_computing_data_collection 'CrystalClear-SM Expert 2.0 rc13 (Rigaku, 2009)'
_computing_data_reduction 'CrystalClear-SM Expert 2.0 rc13'
_computing_molecular_graphics 'CrystalStructure 4.0'
_computing_publication_material 'CrystalStructure 4.0 (Rigaku, 2010)'
_computing_structure_refinement 'SHELXL97 (Sheldrick, 2008)'
_computing_structure_solution 'SHELXS97 (Sheldrick, 2008)'
_diffrn_ambient_temperature 173
_diffrn_detector_area_resol_mean 7.353
_diffrn_measured_fraction_theta_full 0.945
_diffrn_measured_fraction_theta_max 0.945
_diffrn_measurement_device_type 'Rigaku Mercury70'
_diffrn_measurement_method \w
_diffrn_radiation_type 'Mo K\a'
_diffrn_radiation_wavelength 0.71075
_diffrn_reflns_av_R_equivalents 0.0309
_diffrn_reflns_limit_h_max 12
_diffrn_reflns_limit_h_min -12
_diffrn_reflns_limit_k_max 14
_diffrn_reflns_limit_k_min -12
_diffrn_reflns_limit_l_max 20
_diffrn_reflns_limit_l_min -18
_diffrn_reflns_number 11860
_diffrn_reflns_theta_full 25.00
_diffrn_reflns_theta_max 25.00
_diffrn_standards_number 0
_exptl_absorpt_coefficient_mu 3.316
_exptl_absorpt_correction_T_max 0.936
_exptl_absorpt_correction_T_min 0.530
_exptl_absorpt_correction_type multi-scan
_exptl_absorpt_process_details 'REQAB (Rigaku, 1998)'
_exptl_crystal_colour colorless
_exptl_crystal_density_diffrn 1.751
_exptl_crystal_density_method 'not measured'
_exptl_crystal_description prism
_exptl_crystal_F_000 1024.00
_exptl_crystal_size_max 0.120
_exptl_crystal_size_mid 0.090
_exptl_crystal_size_min 0.020
_refine_diff_density_max 0.460
_refine_diff_density_min -0.550
_refine_ls_extinction_method none
_refine_ls_goodness_of_fit_ref 1.034
_refine_ls_hydrogen_treatment constr
_refine_ls_number_parameters 489
_refine_ls_number_reflns 6653
_refine_ls_number_restraints 0
_refine_ls_R_factor_gt 0.0343
_refine_ls_shift/su_max 0.003
_refine_ls_structure_factor_coef Fsqd
_refine_ls_weighting_details 'w = 1/[\s^2^(Fo^2^)+(0.0175P)^2^+0.0000P] where P=(Fo^2^+2Fc^2^)/3'
_refine_ls_weighting_scheme calc
_refine_ls_wR_factor_ref 0.0596
_reflns_number_gt 5257
_reflns_number_total 6654
_reflns_threshold_expression F^2^>2.0\s(F^2^)
_cod_data_source_file c4dt00408f2.cif
_cod_data_source_block MWS10-FS
_cod_original_cell_volume 1999.4(5)
_cod_database_code 7030004

loop_
_symmetry_equiv_pos_site_id
_symmetry_equiv_pos_as_xyz
1 +X,+Y,+Z
2 -X,-Y,-Z

loop_
_atom_site_label
_atom_site_type_symbol
_atom_site_fract_x
_atom_site_fract_y
_atom_site_fract_z
_atom_site_U_iso_or_equiv
_atom_site_adp_type
_atom_site_occupancy
_atom_site_symmetry_multiplicity
_atom_site_calc_flag
_atom_site_refinement_flags
Te1 Te 0.83646(3) 0.36212(2) 0.69330(2) 0.02549(9) Uani 1.0 2 d .
Te2 Te 0.92836(3) 0.35271(2) 1.11768(2) 0.02875(9) Uani 1.0 2 d .
Se1 Se 0.64351(5) 0.46496(4) 0.62189(3) 0.02642(12) Uani 1.0 2 d .
Se2 Se 0.77790(5) 0.45596(4) 1.01550(3) 0.02878(12) Uani 1.0 2 d .
C1 C 0.6453(4) 0.1925(4) 0.6370(3) 0.0230(10) Uani 1.0 2 d .
C2 C 0.6435(5) 0.0784(4) 0.6341(3) 0.0233(10) Uani 1.0 2 d .
C3 C 0.5233(5) -0.0392(4) 0.6072(3) 0.0282(11) Uani 1.0 2 d .
C4 C 0.4009(5) -0.0415(4) 0.5850(3) 0.0240(10) Uani 1.0 2 d .
C5 C 0.4009(5) 0.0736(4) 0.5841(3) 0.0221(10) Uani 1.0 2 d .
C6 C 0.2685(5) 0.0536(4) 0.5546(3) 0.0263(11) Uani 1.0 2 d .
C7 C 0.2485(5) 0.1538(4) 0.5470(3) 0.0317(11) Uani 1.0 2 d .
C8 C 0.3650(5) 0.2743(4) 0.5693(3) 0.0283(11) Uani 1.0 2 d .
C9 C 0.4953(5) 0.2948(4) 0.5972(3) 0.0233(10) Uani 1.0 2 d .
C10 C 0.5204(4) 0.1926(4) 0.6075(3) 0.0207(10) Uani 1.0 2 d .
C11 C 0.2546(5) -0.1488(4) 0.5579(3) 0.0322(11) Uani 1.0 2 d .
C12 C 0.1671(5) -0.0861(4) 0.5350(3) 0.0385(12) Uani 1.0 2 d .
C13 C 0.9391(5) 0.2711(4) 0.7392(3) 0.0257(10) Uani 1.0 2 d .
C14 C 1.0260(5) 0.2311(4) 0.6981(3) 0.0316(11) Uani 1.0 2 d .
C15 C 1.1015(5) 0.1841(4) 0.7333(3) 0.0324(11) Uani 1.0 2 d .
C16 C 1.0910(5) 0.1752(4) 0.8095(3) 0.0317(11) Uani 1.0 2 d .
C17 C 1.0020(5) 0.2139(4) 0.8498(3) 0.0338(12) Uani 1.0 2 d .
C18 C 0.9270(5) 0.2611(4) 0.8158(3) 0.0312(11) Uani 1.0 2 d .
C19 C 1.1766(5) 0.1283(4) 0.8485(3) 0.0459(14) Uani 1.0 2 d .
C20 C 0.6887(5) 0.4560(4) 0.5160(3) 0.0260(11) Uani 1.0 2 d .
C21 C 0.8274(5) 0.5177(4) 0.5115(3) 0.0388(12) Uani 1.0 2 d .
C22 C 0.8642(6) 0.5221(5) 0.4379(4) 0.0466(14) Uani 1.0 2 d .
C23 C 0.7642(6) 0.4605(5) 0.3688(3) 0.0427(13) Uani 1.0 2 d .
C24 C 0.6273(5) 0.3989(4) 0.3734(3) 0.0309(11) Uani 1.0 2 d .
C25 C 0.5895(5) 0.3984(4) 0.4471(3) 0.0298(11) Uani 1.0 2 d .
C26 C 0.7692(4) 0.1825(4) 1.0315(3) 0.0235(10) Uani 1.0 2 d .
C27 C 0.7487(5) 0.0674(4) 1.0408(3) 0.0297(11) Uani 1.0 2 d .
C28 C 0.6564(5) -0.0525(4) 0.9844(3) 0.0288(11) Uani 1.0 2 d .
C29 C 0.5843(4) -0.0585(4) 0.9174(3) 0.0241(10) Uani 1.0 2 d .
C30 C 0.6009(4) 0.0575(4) 0.9074(3) 0.0221(10) Uani 1.0 2 d .
C31 C 0.5180(5) 0.0363(4) 0.8365(3) 0.0249(10) Uani 1.0 2 d .
C32 C 0.5200(5) 0.1373(4) 0.8168(3) 0.0288(11) Uani 1.0 2 d .
C33 C 0.6037(5) 0.2611(4) 0.8723(3) 0.0285(11) Uani 1.0 2 d .
C34 C 0.6832(5) 0.2826(4) 0.9432(3) 0.0260(10) Uani 1.0 2 d .
C35 C 0.6885(4) 0.1790(4) 0.9635(3) 0.0218(10) Uani 1.0 2 d .
C36 C 0.4837(5) -0.1683(4) 0.8455(3) 0.0301(11) Uani 1.0 2 d .
C37 C 0.4329(5) -0.1064(4) 0.7938(3) 0.0342(12) Uani 1.0 2 d .
C38 C 1.0097(5) 0.2576(4) 1.1750(3) 0.0286(11) Uani 1.0 2 d .
C39 C 0.9995(5) 0.2654(4) 1.2546(3) 0.0339(12) Uani 1.0 2 d .
C40 C 1.0657(5) 0.2168(4) 1.2947(3) 0.0394(13) Uani 1.0 2 d .
C41 C 1.1444(5) 0.1607(4) 1.2572(3) 0.0391(13) Uani 1.0 2 d .
C42 C 1.1501(5) 0.1499(4) 1.1769(3) 0.0412(13) Uani 1.0 2 d .
C43 C 1.0848(5) 0.1989(4) 1.1370(3) 0.0375(12) Uani 1.0 2 d .
C44 C 1.2212(5) 0.1139(5) 1.3030(4) 0.0584(16) Uani 1.0 2 d .
C45 C 0.6348(5) 0.4523(4) 1.0770(3) 0.0283(11) Uani 1.0 2 d .
C46 C 0.6721(5) 0.5125(4) 1.1605(3) 0.0362(12) Uani 1.0 2 d .
C47 C 0.5730(6) 0.5208(4) 1.2061(3) 0.0396(13) Uani 1.0 2 d .
C48 C 0.4360(6) 0.4613(4) 1.1687(3) 0.0422(14) Uani 1.0 2 d .
C49 C 0.3976(5) 0.3991(4) 1.0852(3) 0.0342(12) Uani 1.0 2 d .
C50 C 0.4960(5) 0.3960(4) 1.0411(3) 0.0314(12) Uani 1.0 2 d .
H2 H 0.7281 0.0790 0.6513 0.0279 Uiso 1.0 2 calc R
H3 H 0.5279 -0.1159 0.6045 0.0338 Uiso 1.0 2 calc R
H7 H 0.1594 0.1423 0.5274 0.0381 Uiso 1.0 2 calc R
H8 H 0.3525 0.3446 0.5646 0.0340 Uiso 1.0 2 calc R
H11A H 0.2228 -0.1827 0.6020 0.0387 Uiso 1.0 2 calc R
H11B H 0.2486 -0.2193 0.5109 0.0387 Uiso 1.0 2 calc R
H12A H 0.1250 -0.1256 0.4769 0.0462 Uiso 1.0 2 calc R
H12B H 0.0926 -0.0955 0.5668 0.0462 Uiso 1.0 2 calc R
H14 H 1.0344 0.2357 0.6454 0.0379 Uiso 1.0 2 calc R
H15 H 1.1614 0.1576 0.7043 0.0389 Uiso 1.0 2 calc R
H17 H 0.9924 0.2078 0.9020 0.0405 Uiso 1.0 2 calc R
H18 H 0.8667 0.2870 0.8448 0.0374 Uiso 1.0 2 calc R
H21 H 0.8965 0.5568 0.5588 0.0465 Uiso 1.0 2 calc R
H22 H 0.9586 0.5675 0.4350 0.0560 Uiso 1.0 2 calc R
H23 H 0.7901 0.4607 0.3179 0.0513 Uiso 1.0 2 calc R
H24 H 0.5586 0.3567 0.3257 0.0371 Uiso 1.0 2 calc R
H25 H 0.4945 0.3581 0.4502 0.0358 Uiso 1.0 2 calc R
H27 H 0.7990 0.0694 1.0871 0.0356 Uiso 1.0 2 calc R
H28 H 0.6450 -0.1288 0.9935 0.0346 Uiso 1.0 2 calc R
H32 H 0.4673 0.1248 0.7678 0.0346 Uiso 1.0 2 calc R
H33 H 0.6050 0.3323 0.8601 0.0342 Uiso 1.0 2 calc R
H36A H 0.4052 -0.2280 0.8630 0.0361 Uiso 1.0 2 calc R
H36B H 0.5300 -0.2158 0.8145 0.0361 Uiso 1.0 2 calc R
H37A H 0.4494 -0.1313 0.7381 0.0411 Uiso 1.0 2 calc R
H37B H 0.3329 -0.1321 0.7918 0.0411 Uiso 1.0 2 calc R
H39 H 0.9470 0.3041 1.2816 0.0407 Uiso 1.0 2 calc R
H40 H 1.0570 0.2220 1.3489 0.0472 Uiso 1.0 2 calc R
H42 H 1.1996 0.1083 1.1490 0.0494 Uiso 1.0 2 calc R
H43 H 1.0917 0.1920 1.0824 0.0450 Uiso 1.0 2 calc R
H46 H 0.7657 0.5479 1.1863 0.0435 Uiso 1.0 2 calc R
H47 H 0.5994 0.5669 1.2623 0.0475 Uiso 1.0 2 calc R
H48 H 0.3671 0.4627 1.1999 0.0506 Uiso 1.0 2 calc R
H49 H 0.3033 0.3593 1.0597 0.0411 Uiso 1.0 2 calc R
H50 H 0.4697 0.3544 0.9843 0.0376 Uiso 1.0 2 calc R
H19A H 1.1583 0.0429 0.8138 0.0551 Uiso 1.0 2 calc R
H19B H 1.1523 0.1248 0.9010 0.0551 Uiso 1.0 2 calc R
H19C H 1.2750 0.1869 0.8560 0.0551 Uiso 1.0 2 calc R
H44A H 1.3113 0.1847 1.3320 0.0701 Uiso 1.0 2 calc R
H44B H 1.2347 0.0458 1.2652 0.0701 Uiso 1.0 2 calc R
H44C H 1.1674 0.0809 1.3417 0.0701 Uiso 1.0 2 calc R

loop_
_atom_site_aniso_label
_atom_site_aniso_U_11
_atom_site_aniso_U_22
_atom_site_aniso_U_33
_atom_site_aniso_U_12
_atom_site_aniso_U_13
_atom_site_aniso_U_23
Te1 0.02166(18) 0.02427(15) 0.02654(18) 0.00732(12) -0.00070(14) 0.00836(12)
Te2 0.02544(19) 0.02451(15) 0.03083(19) 0.00776(13) -0.00256(14) 0.00817(13)
Se1 0.0302(3) 0.0239(3) 0.0249(3) 0.01255(19) 0.0034(2) 0.00751(18)
Se2 0.0280(3) 0.0236(3) 0.0330(3) 0.00958(19) 0.0033(3) 0.01064(19)
C1 0.022(3) 0.024(3) 0.016(3) 0.0048(19) 0.003(2) 0.0068(18)
C2 0.019(3) 0.027(3) 0.022(3) 0.0080(19) 0.000(2) 0.0091(19)
C3 0.043(4) 0.021(3) 0.024(3) 0.016(2) 0.009(3) 0.0099(19)
C4 0.024(3) 0.022(3) 0.021(3) 0.0052(19) 0.002(3) 0.0082(18)
C5 0.019(3) 0.034(3) 0.012(3) 0.010(2) 0.005(2) 0.0087(18)
C6 0.026(3) 0.032(3) 0.019(3) 0.011(2) 0.005(3) 0.0077(19)
C7 0.019(3) 0.051(3) 0.027(3) 0.018(3) 0.003(3) 0.013(3)
C8 0.033(3) 0.038(3) 0.023(3) 0.023(3) 0.010(3) 0.011(2)
C9 0.023(3) 0.029(3) 0.018(3) 0.0103(19) 0.007(2) 0.0076(18)
C10 0.025(3) 0.019(2) 0.017(3) 0.0083(19) 0.003(2) 0.0070(18)
C11 0.028(3) 0.030(3) 0.027(3) 0.004(2) -0.004(3) 0.007(2)
C12 0.024(3) 0.043(3) 0.037(4) 0.006(3) 0.003(3) 0.012(3)
C13 0.022(3) 0.027(3) 0.025(3) 0.010(2) -0.001(3) 0.006(2)
C14 0.030(3) 0.034(3) 0.023(3) 0.013(3) -0.001(3) 0.003(2)
C15 0.017(3) 0.038(3) 0.037(4) 0.012(2) 0.003(3) 0.006(3)
C16 0.018(3) 0.028(3) 0.043(4) 0.007(2) -0.003(3) 0.011(3)
C17 0.028(3) 0.041(3) 0.032(3) 0.012(3) -0.002(3) 0.017(3)
C18 0.026(3) 0.041(3) 0.031(3) 0.017(3) 0.007(3) 0.014(3)
C19 0.037(4) 0.047(3) 0.056(4) 0.021(3) -0.002(3) 0.018(3)
C20 0.032(3) 0.024(3) 0.028(3) 0.016(2) 0.006(3) 0.011(2)
C21 0.028(3) 0.043(3) 0.044(4) 0.014(3) 0.007(3) 0.016(3)
C22 0.037(4) 0.068(4) 0.054(4) 0.029(3) 0.025(4) 0.038(3)
C23 0.066(5) 0.053(3) 0.031(4) 0.041(3) 0.024(3) 0.022(3)
C24 0.043(4) 0.024(3) 0.022(3) 0.016(3) 0.001(3) 0.0021(19)
C25 0.034(3) 0.022(3) 0.032(3) 0.013(2) -0.000(3) 0.006(2)
C26 0.018(3) 0.024(3) 0.023(3) 0.0071(18) 0.002(2) 0.0040(19)
C27 0.028(3) 0.035(3) 0.025(3) 0.014(2) -0.000(3) 0.010(2)
C28 0.028(3) 0.024(3) 0.034(3) 0.011(2) 0.005(3) 0.012(2)
C29 0.019(3) 0.023(3) 0.026(3) 0.0075(19) 0.006(3) 0.0053(19)
C30 0.021(3) 0.030(3) 0.020(3) 0.0142(19) 0.008(2) 0.0101(19)
C31 0.022(3) 0.034(3) 0.016(3) 0.012(2) 0.005(2) 0.0052(19)
C32 0.024(3) 0.039(3) 0.021(3) 0.015(2) 0.001(3) 0.006(2)
C33 0.033(3) 0.034(3) 0.031(3) 0.022(3) 0.013(3) 0.015(3)
C34 0.023(3) 0.028(3) 0.024(3) 0.0105(19) 0.006(3) 0.0036(19)
C35 0.023(3) 0.026(3) 0.020(3) 0.0130(19) 0.006(2) 0.0089(19)
C36 0.029(3) 0.028(3) 0.029(3) 0.011(2) 0.002(3) 0.006(2)
C37 0.038(3) 0.032(3) 0.022(3) 0.013(3) -0.004(3) -0.000(2)
C38 0.020(3) 0.027(3) 0.034(3) 0.007(2) -0.002(3) 0.011(2)
C39 0.037(3) 0.027(3) 0.036(4) 0.014(3) 0.005(3) 0.008(3)
C40 0.049(4) 0.031(3) 0.031(3) 0.011(3) 0.004(3) 0.012(3)
C41 0.022(3) 0.028(3) 0.054(4) -0.000(2) -0.008(3) 0.016(3)
C42 0.022(3) 0.045(3) 0.059(4) 0.017(3) 0.010(3) 0.017(3)
C43 0.027(3) 0.046(3) 0.047(4) 0.018(3) 0.009(3) 0.025(3)
C44 0.038(4) 0.053(4) 0.079(5) 0.013(3) -0.016(4) 0.032(3)
C45 0.036(3) 0.017(2) 0.031(3) 0.011(2) 0.003(3) 0.009(2)
C46 0.045(4) 0.030(3) 0.031(4) 0.015(3) 0.000(3) 0.009(3)
C47 0.043(4) 0.039(3) 0.026(3) 0.014(3) 0.004(3) 0.004(3)
C48 0.062(5) 0.038(3) 0.045(4) 0.031(3) 0.031(4) 0.023(3)
C49 0.033(3) 0.031(3) 0.049(4) 0.017(3) 0.012(3) 0.024(3)
C50 0.039(4) 0.024(3) 0.029(3) 0.013(3) -0.001(3) 0.007(2)

loop_
_atom_type_symbol
_atom_type_description
_atom_type_scat_dispersion_real
_atom_type_scat_dispersion_imag
_atom_type_scat_source
C C 0.0033 0.0016
;
International Tables for Crystallography
(1992, Vol. C, Tables 4.2.6.8 and 6.1.1.4)
;
H H 0.0000 0.0000
;
International Tables for Crystallography
(1992, Vol. C, Table 6.1.1.4)
;
Se Se -0.0929 2.2259
;
International Tables for Crystallography
(1992, Vol. C, Tables 4.2.6.8 and 6.1.1.4)
;
Te Te -0.5308 1.6751
;
International Tables for Crystallography
(1992, Vol. C, Tables 4.2.6.8 and 6.1.1.4)
;

loop_
_geom_angle_atom_site_label_1
_geom_angle_atom_site_label_2
_geom_angle_atom_site_label_3
_geom_angle
_geom_angle_publ_flag
C1 Te1 C13 96.31(16) yes
C26 Te2 C38 95.83(16) yes
C9 Se1 C20 99.72(16) yes
C34 Se2 C45 97.79(17) yes
Te1 C1 C2 116.7(4) yes
Te1 C1 C10 124.1(3) yes
C2 C1 C10 119.0(3) yes
C1 C2 C3 123.6(5) yes
C2 C3 C4 119.1(5) yes
C3 C4 C5 118.3(4) yes
C3 C4 C11 132.0(5) yes
C5 C4 C11 109.7(5) yes
C4 C5 C6 111.3(4) yes
C4 C5 C10 124.1(5) yes
C6 C5 C10 124.5(5) yes
C5 C6 C7 119.9(4) yes
C5 C6 C12 109.5(5) yes
C7 C6 C12 130.6(5) yes
C6 C7 C8 117.6(5) yes
C7 C8 C9 123.1(5) yes
Se1 C9 C8 117.4(4) yes
Se1 C9 C10 121.5(3) yes
C8 C9 C10 121.1(4) yes
C1 C10 C5 115.5(4) yes
C1 C10 C9 130.7(3) yes
C5 C10 C9 113.8(4) yes
C4 C11 C12 104.3(4) yes
C6 C12 C11 105.1(4) yes
Te1 C13 C14 122.0(4) yes
Te1 C13 C18 119.3(4) yes
C14 C13 C18 118.5(5) yes
C13 C14 C15 120.4(5) yes
C14 C15 C16 121.3(5) yes
C15 C16 C17 117.8(5) yes
C15 C16 C19 121.1(5) yes
C17 C16 C19 121.1(5) yes
C16 C17 C18 121.6(5) yes
C13 C18 C17 120.4(5) yes
Se1 C20 C21 117.5(4) yes
Se1 C20 C25 122.6(4) yes
C21 C20 C25 119.7(5) yes
C20 C21 C22 119.7(5) yes
C21 C22 C23 120.1(5) yes
C22 C23 C24 120.0(5) yes
C23 C24 C25 120.1(4) yes
C20 C25 C24 120.3(5) yes
Te2 C26 C27 116.9(3) yes
Te2 C26 C35 124.7(3) yes
C27 C26 C35 118.3(3) yes
C26 C27 C28 123.0(5) yes
C27 C28 C29 119.9(5) yes
C28 C29 C30 118.2(3) yes
C28 C29 C36 133.0(4) yes
C30 C29 C36 108.8(4) yes
C29 C30 C31 111.8(3) yes
C29 C30 C35 123.7(5) yes
C31 C30 C35 124.5(5) yes
C30 C31 C32 120.1(4) yes
C30 C31 C37 109.4(5) yes
C32 C31 C37 130.4(4) yes
C31 C32 C33 117.4(5) yes
C32 C33 C34 122.8(5) yes
Se2 C34 C33 117.0(4) yes
Se2 C34 C35 122.0(3) yes
C33 C34 C35 121.0(4) yes
C26 C35 C30 116.7(4) yes
C26 C35 C34 129.2(3) yes
C30 C35 C34 114.1(4) yes
C29 C36 C37 105.3(4) yes
C31 C37 C36 104.4(4) yes
Te2 C38 C39 120.2(4) yes
Te2 C38 C43 121.0(4) yes
C39 C38 C43 118.5(5) yes
C38 C39 C40 120.3(5) yes
C39 C40 C41 121.3(5) yes
C40 C41 C42 117.9(6) yes
C40 C41 C44 120.5(5) yes
C42 C41 C44 121.6(5) yes
C41 C42 C43 120.8(5) yes
C38 C43 C42 121.2(5) yes
Se2 C45 C46 118.8(4) yes
Se2 C45 C50 122.4(4) yes
C46 C45 C50 118.7(5) yes
C45 C46 C47 120.4(5) yes
C46 C47 C48 119.2(5) yes
C47 C48 C49 120.6(6) yes
C48 C49 C50 119.5(5) yes
C45 C50 C49 121.4(4) yes
C1 C2 H2 118.185 no
C3 C2 H2 118.194 no
C2 C3 H3 120.467 no
C4 C3 H3 120.466 no
C6 C7 H7 121.202 no
C8 C7 H7 121.204 no
C7 C8 H8 118.459 no
C9 C8 H8 118.457 no
C4 C11 H11A 110.884 no
C4 C11 H11B 110.878 no
C12 C11 H11A 110.894 no
C12 C11 H11B 110.883 no
H11A C11 H11B 108.915 no
C6 C12 H12A 110.738 no
C6 C12 H12B 110.734 no
C11 C12 H12A 110.736 no
C11 C12 H12B 110.720 no
H12A C12 H12B 108.820 no
C13 C14 H14 119.794 no
C15 C14 H14 119.799 no
C14 C15 H15 119.329 no
C16 C15 H15 119.336 no
C16 C17 H17 119.218 no
C18 C17 H17 119.225 no
C13 C18 H18 119.800 no
C17 C18 H18 119.793 no
C16 C19 H19A 109.470 no
C16 C19 H19B 109.480 no
C16 C19 H19C 109.474 no
H19A C19 H19B 109.472 no
H19A C19 H19C 109.465 no
H19B C19 H19C 109.467 no
C20 C21 H21 120.154 no
C22 C21 H21 120.160 no
C21 C22 H22 119.959 no
C23 C22 H22 119.951 no
C22 C23 H23 119.988 no
C24 C23 H23 119.992 no
C23 C24 H24 119.944 no
C25 C24 H24 119.949 no
C20 C25 H25 119.872 no
C24 C25 H25 119.857 no
C26 C27 H27 118.494 no
C28 C27 H27 118.483 no
C27 C28 H28 120.066 no
C29 C28 H28 120.073 no
C31 C32 H32 121.296 no
C33 C32 H32 121.303 no
C32 C33 H33 118.602 no
C34 C33 H33 118.596 no
C29 C36 H36A 110.679 no
C29 C36 H36B 110.681 no
C37 C36 H36A 110.676 no
C37 C36 H36B 110.682 no
H36A C36 H36B 108.793 no
C31 C37 H37A 110.861 no
C31 C37 H37B 110.869 no
C36 C37 H37A 110.860 no
C36 C37 H37B 110.871 no
H37A C37 H37B 108.909 no
C38 C39 H39 119.844 no
C40 C39 H39 119.826 no
C39 C40 H40 119.374 no
C41 C40 H40 119.373 no
C41 C42 H42 119.590 no
C43 C42 H42 119.582 no
C38 C43 H43 119.423 no
C42 C43 H43 119.423 no
C41 C44 H44A 109.467 no
C41 C44 H44B 109.473 no
C41 C44 H44C 109.464 no
H44A C44 H44B 109.472 no
H44A C44 H44C 109.474 no
H44B C44 H44C 109.476 no
C45 C46 H46 119.792 no
C47 C46 H46 119.805 no
C46 C47 H47 120.406 no
C48 C47 H47 120.397 no
C47 C48 H48 119.724 no
C49 C48 H48 119.717 no
C48 C49 H49 120.231 no
C50 C49 H49 120.227 no
C45 C50 H50 119.278 no
C49 C50 H50 119.287 no

loop_
_geom_bond_atom_site_label_1
_geom_bond_atom_site_label_2
_geom_bond_distance
_geom_bond_publ_flag
Te1 C1 2.151(3) yes
Te1 C13 2.146(6) yes
Te2 C26 2.140(3) yes
Te2 C38 2.145(6) yes
Se1 C9 1.930(4) yes
Se1 C20 1.933(5) yes
Se2 C34 1.924(4) yes
Se2 C45 1.926(5) yes
C1 C2 1.375(7) yes
C1 C10 1.431(7) yes
C2 C3 1.406(5) yes
C3 C4 1.355(8) yes
C4 C5 1.413(7) yes
C4 C11 1.516(5) yes
C5 C6 1.400(7) yes
C5 C10 1.413(5) yes
C6 C7 1.372(8) yes
C6 C12 1.518(5) yes
C7 C8 1.410(5) yes
C8 C9 1.369(7) yes
C9 C10 1.443(7) yes
C11 C12 1.551(8) yes
C13 C14 1.380(7) yes
C13 C18 1.394(7) yes
C14 C15 1.392(8) yes
C15 C16 1.383(8) yes
C16 C17 1.384(8) yes
C16 C19 1.509(9) yes
C17 C18 1.380(8) yes
C20 C21 1.389(7) yes
C20 C25 1.375(6) yes
C21 C22 1.381(8) yes
C22 C23 1.380(7) yes
C23 C24 1.373(8) yes
C24 C25 1.379(7) yes
C26 C27 1.389(7) yes
C26 C35 1.432(7) yes
C27 C28 1.412(5) yes
C28 C29 1.352(7) yes
C29 C30 1.417(7) yes
C29 C36 1.511(5) yes
C30 C31 1.398(7) yes
C30 C35 1.410(5) yes
C31 C32 1.366(8) yes
C31 C37 1.520(5) yes
C32 C33 1.415(5) yes
C33 C34 1.377(7) yes
C34 C35 1.433(7) yes
C36 C37 1.550(8) yes
C38 C39 1.388(7) yes
C38 C43 1.379(8) yes
C39 C40 1.385(8) yes
C40 C41 1.388(8) yes
C41 C42 1.389(8) yes
C41 C44 1.508(9) yes
C42 C43 1.380(9) yes
C45 C46 1.396(6) yes
C45 C50 1.393(7) yes
C46 C47 1.391(8) yes
C47 C48 1.381(8) yes
C48 C49 1.400(7) yes
C49 C50 1.356(8) yes
C2 H2 0.950 no
C3 H3 0.950 no
C7 H7 0.950 no
C8 H8 0.950 no
C11 H11A 0.990 no
C11 H11B 0.990 no
C12 H12A 0.990 no
C12 H12B 0.990 no
C14 H14 0.950 no
C15 H15 0.950 no
C17 H17 0.950 no
C18 H18 0.950 no
C19 H19A 0.980 no
C19 H19B 0.980 no
C19 H19C 0.980 no
C21 H21 0.950 no
C22 H22 0.950 no
C23 H23 0.950 no
C24 H24 0.950 no
C25 H25 0.950 no
C27 H27 0.950 no
C28 H28 0.950 no
C32 H32 0.950 no
C33 H33 0.950 no
C36 H36A 0.990 no
C36 H36B 0.990 no
C37 H37A 0.990 no
C37 H37B 0.990 no
C39 H39 0.950 no
C40 H40 0.950 no
C42 H42 0.950 no
C43 H43 0.950 no
C44 H44A 0.980 no
C44 H44B 0.980 no
C44 H44C 0.980 no
C46 H46 0.950 no
C47 H47 0.950 no
C48 H48 0.950 no
C49 H49 0.950 no
C50 H50 0.950 no

loop_
_geom_contact_atom_site_label_1
_geom_contact_atom_site_label_2
_geom_contact_distance
_geom_contact_publ_flag
_geom_contact_site_symmetry_2
Te1 Se1 3.2289(8) no .
Te2 Se2 3.2021(8) no .
Se1 C1 3.429(5) no .
Se2 C26 3.402(5) no .
C1 C4 2.826(5) no .
C2 C5 2.710(7) no .
C2 C13 3.149(5) no .
C3 C6 3.578(8) no .
C3 C10 2.849(7) no .
C5 C8 2.723(8) no .
C6 C9 2.794(5) no .
C7 C10 2.885(7) no .
C8 C25 3.474(7) no .
C9 C25 3.269(7) no .
C13 C16 2.810(8) no .
C14 C17 2.752(7) no .
C15 C18 2.751(7) no .
C20 C23 2.761(8) no .
C21 C24 2.759(7) no .
C22 C25 2.755(7) no .
C26 C29 2.842(5) no .
C27 C30 2.726(7) no .
C27 C38 3.127(5) no .
C27 C43 3.426(7) no .
C28 C31 3.582(8) no .
C28 C35 2.839(7) no .
C30 C33 2.721(7) no .
C31 C34 2.791(5) no .
C32 C35 2.882(7) no .
C33 C50 3.476(7) no .
C34 C50 3.219(8) no .
C38 C41 2.806(8) no .
C39 C42 2.756(8) no .
C40 C43 2.746(7) no .
C45 C48 2.773(8) no .
C46 C49 2.772(7) no .
C47 C50 2.771(6) no .
C2 C32 3.543(7) no .
C3 C5 3.454(6) no 2_656
C5 C3 3.454(6) no 2_656
C15 C46 3.365(5) no 2_767
C16 C46 3.461(6) no 2_767
C18 C34 3.589(7) no .
C26 C36 3.549(7) no 2_657
C28 C30 3.439(7) no 2_657
C30 C28 3.439(7) no 2_657
C32 C2 3.543(7) no .
C34 C18 3.589(7) no .
C36 C26 3.549(7) no 2_657
C43 C49 3.592(7) no 1_655
C46 C15 3.365(5) no 2_767
C46 C16 3.461(6) no 2_767
C49 C43 3.592(7) no 1_455
C50 C50 3.238(8) no 2_667
Te1 H2 2.9990 no .
Te1 H14 3.1542 no .
Te1 H18 3.1007 no .
Te2 H27 3.0126 no .
Te2 H39 3.1195 no .
Te2 H43 3.1222 no .
Te2 H46 3.5227 no .
Se1 H8 2.8499 no .
Se1 H21 2.9014 no .
Se1 H25 3.0010 no .
Se2 H33 2.8465 no .
Se2 H46 2.9285 no .
Se2 H50 2.9978 no .
C1 H3 3.2977 no .
C3 H11A 2.9659 no .
C3 H11B 2.9204 no .
C4 H2 3.2248 no .
C4 H12A 3.0705 no .
C4 H12B 3.1073 no .
C5 H3 3.2456 no .
C5 H7 3.2660 no .
C5 H11A 3.0322 no .
C5 H11B 3.0775 no .
C5 H12A 3.0373 no .
C5 H12B 3.0495 no .
C6 H8 3.2329 no .
C6 H11A 3.0833 no .
C6 H11B 3.1199 no .
C7 H12A 2.9380 no .
C7 H12B 2.9341 no .
C8 H25 2.7713 no .
C9 H7 3.2960 no .
C9 H25 2.9038 no .
C10 H2 3.2707 no .
C10 H8 3.2979 no .
C11 H3 2.8685 no .
C12 H7 2.8732 no .
C13 H2 2.5031 no .
C13 H15 3.2570 no .
C13 H17 3.2594 no .
C14 H2 2.9035 no .
C14 H18 3.2445 no .
C15 H17 3.2285 no .
C15 H19A 2.7536 no .
C15 H19B 3.3084 no .
C15 H19C 2.7845 no .
C16 H14 3.2702 no .
C16 H18 3.2637 no .
C17 H15 3.2295 no .
C17 H19A 3.1627 no .
C17 H19B 2.5658 no .
C17 H19C 3.1170 no .
C18 H2 3.1235 no .
C18 H14 3.2466 no .
C19 H15 2.6690 no .
C19 H17 2.6685 no .
C20 H8 3.5582 no .
C20 H22 3.2534 no .
C20 H24 3.2440 no .
C21 H23 3.2487 no .
C21 H25 3.2489 no .
C22 H24 3.2418 no .
C23 H21 3.2495 no .
C23 H25 3.2404 no .
C24 H22 3.2406 no .
C25 H8 3.3395 no .
C25 H21 3.2487 no .
C25 H23 3.2423 no .
C26 H28 3.3082 no .
C26 H43 3.5189 no .
C27 H43 3.3274 no .
C28 H36A 2.9273 no .
C28 H36B 2.9616 no .
C29 H27 3.2360 no .
C29 H37A 3.1287 no .
C29 H37B 3.0665 no .
C30 H28 3.2444 no .
C30 H32 3.2628 no .
C30 H36A 3.0659 no .
C30 H36B 3.0162 no .
C30 H37A 3.0665 no .
C30 H37B 3.0181 no .
C31 H33 3.2303 no .
C31 H36A 3.1233 no .
C31 H36B 3.0603 no .
C32 H37A 2.9224 no .
C32 H37B 2.9427 no .
C33 H50 2.7740 no .
C34 H32 3.3053 no .
C34 H50 2.8595 no .
C35 H27 3.2782 no .
C35 H33 3.2952 no .
C36 H28 2.8720 no .
C37 H32 2.8670 no .
C38 H27 2.4839 no .
C38 H40 3.2584 no .
C38 H42 3.2546 no .
C39 H27 3.1965 no .
C39 H43 3.2379 no .
C40 H42 3.2398 no .
C40 H44A 2.9265 no .
C40 H44B 3.2754 no .
C40 H44C 2.6294 no .
C41 H39 3.2686 no .
C41 H43 3.2601 no .
C42 H40 3.2388 no .
C42 H44A 2.9967 no .
C42 H44B 2.6180 no .
C42 H44C 3.2605 no .
C43 H27 2.7815 no .
C43 H39 3.2391 no .
C44 H40 2.6630 no .
C44 H42 2.6886 no .
C45 H47 3.2770 no .
C45 H49 3.2545 no .
C46 H48 3.2491 no .
C46 H50 3.2572 no .
C47 H49 3.2707 no .
C48 H46 3.2477 no .
C48 H50 3.2395 no .
C49 H47 3.2740 no .
C50 H33 3.4440 no .
C50 H46 3.2594 no .
C50 H48 3.2354 no .
H2 H3 2.3367 no .
H2 H14 3.0857 no .
H2 H18 3.4300 no .
H3 H11A 3.0538 no .
H3 H11B 2.9416 no .
H7 H8 2.3555 no .
H7 H12A 2.9978 no .
H7 H12B 2.9825 no .
H8 H25 2.5902 no .
H11A H12A 2.7830 no .
H11A H12B 2.2545 no .
H11B H12A 2.2545 no .
H11B H12B 2.7574 no .
H14 H15 2.3295 no .
H15 H19A 2.6802 no .
H15 H19B 3.5971 no .
H15 H19C 2.7516 no .
H17 H18 2.3154 no .
H17 H19A 3.3574 no .
H17 H19B 2.3494 no .
H17 H19C 3.3004 no .
H21 H22 2.3329 no .
H22 H23 2.3289 no .
H23 H24 2.3221 no .
H24 H25 2.3262 no .
H27 H28 2.3410 no .
H27 H39 3.5533 no .
H27 H43 2.9041 no .
H28 H36A 2.9582 no .
H28 H36B 3.0421 no .
H32 H33 2.3636 no .
H32 H37A 2.9505 no .
H32 H37B 3.0240 no .
H33 H50 2.7014 no .
H36A H37A 2.7462 no .
H36A H37B 2.2534 no .
H36B H37A 2.2532 no .
H36B H37B 2.7898 no .
H39 H40 2.3232 no .
H40 H44A 2.9960 no .
H40 H44B 3.5378 no .
H40 H44C 2.4637 no .
H42 H43 2.3159 no .
H42 H44A 3.1157 no .
H42 H44B 2.4419 no .
H42 H44C 3.5190 no .
H46 H47 2.3448 no .
H47 H48 2.3328 no .
H48 H49 2.3494 no .
H49 H50 2.2989 no .
Te1 H11B 3.4089 no 2_656
Te1 H22 3.2746 no 2_766
Te2 H36A 3.3629 no 2_657
Se1 H25 3.5582 no 2_666
Se1 H47 3.3645 no 2_667
Se1 H48 3.0308 no 2_667
Se2 H17 3.5971 no 2_767
Se2 H18 3.5596 no .
Se2 H49 3.3025 no 2_667
C1 H11B 2.9396 no 2_656
C1 H12A 3.4858 no 2_656
C1 H32 3.1382 no .
C2 H11B 3.4516 no 2_656
C2 H12A 3.2137 no 2_656
C2 H32 3.1757 no .
C2 H37A 3.5808 no .
C2 H44B 3.1934 no 2_757
C2 H44C 3.4574 no 2_757
C3 H32 3.2220 no .
C3 H37A 2.8462 no .
C3 H44A 3.3376 no 2_757
C3 H44B 3.4210 no 2_757
C4 H32 3.1441 no .
C4 H37A 3.2846 no .
C5 H3 3.5709 no 2_656
C5 H32 3.1038 no .
C6 H2 3.5380 no 2_656
C6 H15 3.0897 no 1_455
C7 H14 3.2796 no 1_455
C7 H15 2.9599 no 1_455
C7 H44C 3.4434 no 1_454
C8 H15 3.5079 no 1_455
C8 H47 2.9549 no 2_667
C9 H3 3.5414 no 2_656
C9 H47 3.0606 no 2_667
C10 H3 3.5379 no 2_656
C10 H11B 3.3006 no 2_656
C10 H32 3.1697 no .
C11 H22 3.5797 no 1_445
C12 H2 3.5309 no 2_656
C12 H7 3.3783 no 2_556
C12 H14 3.3085 no 2_656
C12 H15 3.5986 no 1_455
C12 H40 3.4378 no 2_657
C13 H46 2.9844 no 2_767
C13 H44B 3.5042 no 2_757
C14 H7 3.4895 no 1_655
C14 H12A 3.0600 no 2_656
C14 H23 3.5513 no 2_766
C14 H46 2.8115 no 2_767
C14 H44C 3.3320 no 2_757
C15 H46 2.8396 no 2_767
C15 H47 3.3703 no 2_767
C15 H44B 3.5565 no 2_757
C15 H44C 3.1711 no 2_757
C16 H46 3.0544 no 2_767
C16 H44B 3.3274 no 2_757
C16 H44C 3.4644 no 2_757
C17 H46 3.2037 no 2_767
C17 H44B 3.1360 no 2_757
C18 H46 3.1770 no 2_767
C18 H44B 3.2311 no 2_757
C19 H27 3.0445 no 2_757
C19 H28 3.3127 no 2_757
C19 H32 3.5291 no 1_655
C19 H50 3.4159 no 1_655
C20 H8 3.3157 no 2_666
C20 H11B 3.1622 no 2_656
C20 H25 3.5565 no 2_666
C21 H8 3.5015 no 2_666
C21 H11B 3.2877 no 2_656
C21 H22 3.1258 no 2_766
C21 H40 3.1155 no 2_767
C22 H8 3.3869 no 2_666
C22 H14 3.4659 no 2_766
C22 H21 3.1313 no 2_766
C22 H22 3.5601 no 2_766
C23 H8 3.1273 no 2_666
C23 H14 3.5221 no 2_766
C23 H37A 3.5534 no 2_656
C23 H39 3.4306 no 1_554
C23 H47 3.3829 no 1_554
C24 H3 3.3022 no 2_656
C24 H8 2.9277 no 2_666
C24 H36B 3.3114 no 2_656
C24 H37A 3.0349 no 2_656
C24 H47 3.2981 no 1_554
C24 H44A 3.2096 no 1_454
C25 H3 2.9713 no 2_656
C25 H8 3.0087 no 2_666
C25 H11B 3.5333 no 2_656
C25 H25 3.5200 no 2_666
C25 H44A 3.1429 no 1_454
C26 H17 3.3802 no .
C26 H36A 2.8221 no 2_657
C26 H37B 3.4771 no 2_657
C27 H36A 3.2662 no 2_657
C27 H37B 3.0988 no 2_657
C27 H19A 3.5002 no 2_757
C27 H19B 3.3365 no 2_757
C28 H42 2.9576 no 2_757
C28 H50 3.5778 no 2_657
C28 H19B 3.3678 no 2_757
C29 H42 2.8787 no 2_757
C30 H18 3.5565 no .
C30 H28 3.5270 no 2_657
C30 H42 3.5430 no 2_757
C32 H18 3.3587 no .
C32 H19A 3.5885 no 1_455
C32 H19C 3.0342 no 1_455
C33 H18 2.8166 no .
C33 H19C 3.2665 no 1_455
C34 H18 2.6907 no .
C35 H17 3.4261 no .
C35 H18 3.1021 no .
C35 H28 3.5614 no 2_657
C35 H36A 3.2376 no 2_657
C36 H24 3.1105 no 2_656
C36 H42 3.1887 no 2_757
C37 H3 3.5170 no .
C37 H24 3.2323 no 2_656
C37 H27 3.4393 no 2_657
C38 H37B 3.5245 no 2_657
C38 H48 3.5463 no 1_655
C38 H19A 3.4197 no 2_757
C39 H21 3.2197 no 2_767
C39 H37B 3.2217 no 2_657
C39 H19A 3.2312 no 2_757
C40 H12B 3.3713 no 2_657
C40 H21 3.0687 no 2_767
C40 H19A 3.0533 no 2_757
C41 H19A 3.0904 no 2_757
C42 H36B 3.2022 no 2_757
C42 H48 3.4390 no 1_655
C42 H19A 3.2283 no 2_757
C42 H19B 3.4156 no 2_757
C43 H48 3.2244 no 1_655
C43 H49 3.0351 no 1_655
C43 H19A 3.3985 no 2_757
C43 H19B 3.5414 no 2_757
C44 H2 2.9415 no 2_757
C44 H3 3.0963 no 2_757
C44 H24 3.5273 no 1_656
C44 H25 3.4532 no 1_656
C44 H36B 3.4997 no 2_757
C45 H36A 3.0857 no 2_657
C45 H50 3.4119 no 2_667
C46 H23 3.3274 no 1_556
C46 H36A 3.1158 no 2_657
C46 H36B 3.5337 no 2_657
C46 H19C 3.5782 no 2_767
C47 H15 3.5827 no 2_767
C47 H23 3.4385 no 1_556
C47 H24 3.2623 no 1_556
C47 H33 3.4971 no 2_667
C47 H36A 3.5600 no 2_657
C47 H36B 3.3195 no 2_657
C48 H33 2.9131 no 2_667
C48 H36B 3.2697 no 2_657
C49 H28 3.0263 no 2_657
C49 H33 3.1685 no 2_667
C49 H36B 3.5160 no 2_657
C49 H43 3.2070 no 1_455
C49 H50 3.3563 no 2_667
C50 H28 2.8277 no 2_657
C50 H36A 3.4470 no 2_657
C50 H50 3.0833 no 2_667
C50 H19C 3.5129 no 1_455
H2 C6 3.5380 no 2_656
H2 C12 3.5309 no 2_656
H2 C44 2.9415 no 2_757
H2 H12A 2.8721 no 2_656
H2 H44A 3.1746 no 2_757
H2 H44B 2.5277 no 2_757
H2 H44C 2.6695 no 2_757
H3 C5 3.5709 no 2_656
H3 C9 3.5414 no 2_656
H3 C10 3.5379 no 2_656
H3 C24 3.3022 no 2_656
H3 C25 2.9713 no 2_656
H3 C37 3.5170 no .
H3 C44 3.0963 no 2_757
H3 H24 3.3004 no 2_656
H3 H25 2.7461 no 2_656
H3 H37A 2.5660 no .
H3 H44A 2.5682 no 2_757
H3 H44B 3.0215 no 2_757
H3 H44C 3.2112 no 2_757
H7 C12 3.3783 no 2_556
H7 C14 3.4895 no 1_455
H7 H7 3.5642 no 2_556
H7 H12A 3.0027 no 2_556
H7 H12B 2.8809 no 2_556
H7 H14 2.7720 no 1_455
H7 H15 3.0639 no 1_455
H7 H44C 3.1542 no 1_454
H8 C20 3.3157 no 2_666
H8 C21 3.5015 no 2_666
H8 C22 3.3869 no 2_666
H8 C23 3.1273 no 2_666
H8 C24 2.9277 no 2_666
H8 C25 3.0087 no 2_666
H8 H24 3.3048 no 2_666
H8 H25 3.4012 no 2_666
H8 H47 2.8710 no 2_667
H11A H21 3.4895 no 1_445
H11A H37A 3.0822 no .
H11A H37B 3.2891 no .
H11A H39 3.0905 no 2_657
H11A H40 3.0726 no 2_657
H11B Te1 3.4089 no 2_656
H11B C1 2.9396 no 2_656
H11B C2 3.4516 no 2_656
H11B C10 3.3006 no 2_656
H11B C20 3.1622 no 2_656
H11B C21 3.2877 no 2_656
H11B C25 3.5333 no 2_656
H11B H21 3.5427 no 2_656
H11B H22 3.0415 no 1_445
H12A C1 3.4858 no 2_656
H12A C2 3.2137 no 2_656
H12A C14 3.0600 no 2_656
H12A H2 2.8721 no 2_656
H12A H7 3.0027 no 2_556
H12A H14 2.3482 no 2_656
H12A H22 3.2454 no 1_445
H12B C40 3.3713 no 2_657
H12B H7 2.8809 no 2_556
H12B H14 3.5682 no 2_656
H12B H15 3.1114 no 1_455
H12B H40 2.5746 no 2_657
H12B H44C 3.3558 no 2_657
H14 C7 3.2796 no 1_655
H14 C12 3.3085 no 2_656
H14 C22 3.4659 no 2_766
H14 C23 3.5221 no 2_766
H14 H7 2.7720 no 1_655
H14 H12A 2.3482 no 2_656
H14 H12B 3.5682 no 2_656
H14 H22 3.0970 no 2_766
H14 H23 3.2308 no 2_766
H14 H46 3.2641 no 2_767
H15 C6 3.0897 no 1_655
H15 C7 2.9599 no 1_655
H15 C8 3.5079 no 1_655
H15 C12 3.5986 no 1_655
H15 C47 3.5827 no 2_767
H15 H7 3.0639 no 1_655
H15 H12B 3.1114 no 1_655
H15 H46 3.2983 no 2_767
H15 H47 3.1370 no 2_767
H15 H44C 3.3993 no 2_757
H17 Se2 3.5971 no 2_767
H17 C26 3.3802 no .
H17 C35 3.4261 no .
H17 H42 3.3480 no 2_757
H17 H43 3.3898 no .
H17 H44B 3.4826 no 2_757
H18 Se2 3.5596 no .
H18 C30 3.5565 no .
H18 C32 3.3587 no .
H18 C33 2.8166 no .
H18 C34 2.6907 no .
H18 C35 3.1021 no .
H18 H33 3.1238 no .
H21 C22 3.1313 no 2_766
H21 C39 3.2197 no 2_767
H21 C40 3.0687 no 2_767
H21 H11A 3.4895 no 1_665
H21 H11B 3.5427 no 2_656
H21 H21 3.5624 no 2_766
H21 H22 2.6254 no 2_766
H21 H39 2.8481 no 2_767
H21 H40 2.5541 no 2_767
H22 Te1 3.2746 no 2_766
H22 C11 3.5797 no 1_665
H22 C21 3.1258 no 2_766
H22 C22 3.5601 no 2_766
H22 H11B 3.0415 no 1_665
H22 H12A 3.2454 no 1_665
H22 H14 3.0970 no 2_766
H22 H21 2.6254 no 2_766
H22 H22 3.4611 no 2_766
H22 H39 3.5241 no 1_554
H23 C14 3.5513 no 2_766
H23 C46 3.3274 no 1_554
H23 C47 3.4385 no 1_554
H23 H14 3.2308 no 2_766
H23 H36A 3.4566 no 2_656
H23 H37A 3.5635 no 2_656
H23 H37B 3.5453 no 2_656
H23 H39 3.0231 no 1_554
H23 H46 2.8556 no 1_554
H23 H47 3.1200 no 1_554
H24 C36 3.1105 no 2_656
H24 C37 3.2323 no 2_656
H24 C44 3.5273 no 1_454
H24 C47 3.2623 no 1_554
H24 H3 3.3004 no 2_656
H24 H8 3.3048 no 2_666
H24 H36A 3.3697 no 2_656
H24 H36B 2.4451 no 2_656
H24 H37A 2.6310 no 2_656
H24 H47 2.9614 no 1_554
H24 H44A 2.6550 no 1_454
H25 Se1 3.5582 no 2_666
H25 C20 3.5565 no 2_666
H25 C25 3.5200 no 2_666
H25 C44 3.4532 no 1_454
H25 H3 2.7461 no 2_656
H25 H8 3.4012 no 2_666
H25 H25 3.3712 no 2_666
H25 H44A 2.5246 no 1_454
H27 C19 3.0445 no 2_757
H27 C37 3.4393 no 2_657
H27 H36A 3.5062 no 2_657
H27 H37B 2.7307 no 2_657
H27 H19A 2.6371 no 2_757
H27 H19B 2.7026 no 2_757
H27 H19C 3.3483 no 2_757
H28 C19 3.3127 no 2_757
H28 C30 3.5270 no 2_657
H28 C35 3.5614 no 2_657
H28 C49 3.0263 no 2_657
H28 C50 2.8277 no 2_657
H28 H42 3.0956 no 2_757
H28 H43 3.4899 no 2_757
H28 H49 3.0083 no 2_657
H28 H50 2.6630 no 2_657
H28 H19A 3.5504 no 2_757
H28 H19B 2.7897 no 2_757
H28 H19C 3.1058 no 2_757
H32 C1 3.1382 no .
H32 C2 3.1757 no .
H32 C3 3.2220 no .
H32 C4 3.1441 no .
H32 C5 3.1038 no .
H32 C10 3.1697 no .
H32 C19 3.5291 no 1_455
H32 H19A 3.2832 no 1_455
H32 H19C 2.8821 no 1_455
H33 C47 3.4971 no 2_667
H33 C48 2.9131 no 2_667
H33 C49 3.1685 no 2_667
H33 H18 3.1238 no .
H33 H48 2.8968 no 2_667
H33 H49 3.3085 no 2_667
H33 H19C 3.2473 no 1_455
H36A Te2 3.3629 no 2_657
H36A C26 2.8221 no 2_657
H36A C27 3.2662 no 2_657
H36A C35 3.2376 no 2_657
H36A C45 3.0857 no 2_657
H36A C46 3.1158 no 2_657
H36A C47 3.5600 no 2_657
H36A C50 3.4470 no 2_657
H36A H23 3.4566 no 2_656
H36A H24 3.3697 no 2_656
H36A H27 3.5062 no 2_657
H36A H46 3.3713 no 2_657
H36B C24 3.3114 no 2_656
H36B C42 3.2022 no 2_757
H36B C44 3.4997 no 2_757
H36B C46 3.5337 no 2_657
H36B C47 3.3195 no 2_657
H36B C48 3.2697 no 2_657
H36B C49 3.5160 no 2_657
H36B H24 2.4451 no 2_656
H36B H42 2.6189 no 2_757
H36B H48 3.5899 no 2_657
H36B H44A 3.1869 no 2_757
H36B H44B 3.2108 no 2_757
H37A C2 3.5808 no .
H37A C3 2.8462 no .
H37A C4 3.2846 no .
H37A C23 3.5534 no 2_656
H37A C24 3.0349 no 2_656
H37A H3 2.5660 no .
H37A H11A 3.0822 no .
H37A H23 3.5635 no 2_656
H37A H24 2.6310 no 2_656
H37A H44A 3.1553 no 2_757
H37A H44B 3.1437 no 2_757
H37B C26 3.4771 no 2_657
H37B C27 3.0988 no 2_657
H37B C38 3.5245 no 2_657
H37B C39 3.2217 no 2_657
H37B H11A 3.2891 no .
H37B H23 3.5453 no 2_656
H37B H27 2.7307 no 2_657
H37B H39 2.8394 no 2_657
H37B H19A 3.3690 no 1_455
H39 C23 3.4306 no 1_556
H39 H11A 3.0905 no 2_657
H39 H21 2.8481 no 2_767
H39 H22 3.5241 no 1_556
H39 H23 3.0231 no 1_556
H39 H37B 2.8394 no 2_657
H40 C12 3.4378 no 2_657
H40 C21 3.1155 no 2_767
H40 H11A 3.0726 no 2_657
H40 H12B 2.5746 no 2_657
H40 H21 2.5541 no 2_767
H40 H19A 3.4595 no 2_757
H42 C28 2.9576 no 2_757
H42 C29 2.8787 no 2_757
H42 C30 3.5430 no 2_757
H42 C36 3.1887 no 2_757
H42 H17 3.3480 no 2_757
H42 H28 3.0956 no 2_757
H42 H36B 2.6189 no 2_757
H42 H19B 3.5514 no 2_757
H43 C49 3.2070 no 1_655
H43 H17 3.3898 no .
H43 H28 3.4899 no 2_757
H43 H48 3.3819 no 1_655
H43 H49 2.4931 no 1_655
H43 H19B 3.2345 no .
H46 C13 2.9844 no 2_767
H46 C14 2.8115 no 2_767
H46 C15 2.8396 no 2_767
H46 C16 3.0544 no 2_767
H46 C17 3.2037 no 2_767
H46 C18 3.1770 no 2_767
H46 H14 3.2641 no 2_767
H46 H15 3.2983 no 2_767
H46 H23 2.8556 no 1_556
H46 H36A 3.3713 no 2_657
H47 Se1 3.3645 no 2_667
H47 C8 2.9549 no 2_667
H47 C9 3.0606 no 2_667
H47 C15 3.3703 no 2_767
H47 C23 3.3829 no 1_556
H47 C24 3.2981 no 1_556
H47 H8 2.8710 no 2_667
H47 H15 3.1370 no 2_767
H47 H23 3.1200 no 1_556
H47 H24 2.9614 no 1_556
H48 Se1 3.0308 no 2_667
H48 C38 3.5463 no 1_455
H48 C42 3.4390 no 1_455
H48 C43 3.2244 no 1_455
H48 H33 2.8968 no 2_667
H48 H36B 3.5899 no 2_657
H48 H43 3.3819 no 1_455
H49 Se2 3.3025 no 2_667
H49 C43 3.0351 no 1_455
H49 H28 3.0083 no 2_657
H49 H33 3.3085 no 2_667
H49 H43 2.4931 no 1_455
H49 H19B 3.1360 no 1_455
H49 H19C 3.5332 no 1_455
H50 C19 3.4159 no 1_455
H50 C28 3.5778 no 2_657
H50 C45 3.4119 no 2_667
H50 C49 3.3563 no 2_667
H50 C50 3.0833 no 2_667
H50 H28 2.6630 no 2_657
H50 H50 3.2142 no 2_667
H50 H19B 3.3159 no 1_455
H50 H19C 2.6616 no 1_455
H19A C27 3.5002 no 2_757
H19A C32 3.5885 no 1_655
H19A C38 3.4197 no 2_757
H19A C39 3.2312 no 2_757
H19A C40 3.0533 no 2_757
H19A C41 3.0904 no 2_757
H19A C42 3.2283 no 2_757
H19A C43 3.3985 no 2_757
H19A H27 2.6371 no 2_757
H19A H28 3.5504 no 2_757
H19A H32 3.2832 no 1_655
H19A H37B 3.3690 no 1_655
H19A H40 3.4595 no 2_757
H19B C27 3.3365 no 2_757
H19B C28 3.3678 no 2_757
H19B C42 3.4156 no 2_757
H19B C43 3.5414 no 2_757
H19B H27 2.7026 no 2_757
H19B H28 2.7897 no 2_757
H19B H42 3.5514 no 2_757
H19B H43 3.2345 no .
H19B H49 3.1360 no 1_655
H19B H50 3.3159 no 1_655
H19C C32 3.0342 no 1_655
H19C C33 3.2665 no 1_655
H19C C46 3.5782 no 2_767
H19C C50 3.5129 no 1_655
H19C H27 3.3483 no 2_757
H19C H28 3.1058 no 2_757
H19C H32 2.8821 no 1_655
H19C H33 3.2473 no 1_655
H19C H49 3.5332 no 1_655
H19C H50 2.6616 no 1_655
H44A C3 3.3376 no 2_757
H44A C24 3.2096 no 1_656
H44A C25 3.1429 no 1_656
H44A H2 3.1746 no 2_757
H44A H3 2.5682 no 2_757
H44A H24 2.6550 no 1_656
H44A H25 2.5246 no 1_656
H44A H36B 3.1869 no 2_757
H44A H37A 3.1553 no 2_757
H44B C2 3.1934 no 2_757
H44B C3 3.4210 no 2_757
H44B C13 3.5042 no 2_757
H44B C15 3.5565 no 2_757
H44B C16 3.3274 no 2_757
H44B C17 3.1360 no 2_757
H44B C18 3.2311 no 2_757
H44B H2 2.5277 no 2_757
H44B H3 3.0215 no 2_757
H44B H17 3.4826 no 2_757
H44B H36B 3.2108 no 2_757
H44B H37A 3.1437 no 2_757
H44C C2 3.4574 no 2_757
H44C C7 3.4434 no 1_656
H44C C14 3.3320 no 2_757
H44C C15 3.1711 no 2_757
H44C C16 3.4644 no 2_757
H44C H2 2.6695 no 2_757
H44C H3 3.2112 no 2_757
H44C H7 3.1542 no 1_656
H44C H12B 3.3558 no 2_657
H44C H15 3.3993 no 2_757

loop_
_geom_torsion_atom_site_label_1
_geom_torsion_atom_site_label_2
_geom_torsion_atom_site_label_3
_geom_torsion_atom_site_label_4
_geom_torsion
_geom_torsion_publ_flag
C1 Te1 C13 C14 95.5(3) no
C1 Te1 C13 C18 -89.9(3) no
C13 Te1 C1 C2 -8.6(3) no
C13 Te1 C1 C10 167.6(3) no
C26 Te2 C38 C39 -114.0(3) no
C26 Te2 C38 C43 72.5(3) no
C38 Te2 C26 C27 8.0(3) no
C38 Te2 C26 C35 -168.7(4) no
C9 Se1 C20 C21 -142.2(4) no
C9 Se1 C20 C25 41.9(4) no
C20 Se1 C9 C8 -85.3(3) no
C20 Se1 C9 C10 94.4(3) no
C34 Se2 C45 C46 138.9(4) no
C34 Se2 C45 C50 -43.5(4) no
C45 Se2 C34 C33 90.1(4) no
C45 Se2 C34 C35 -86.6(4) no
Te1 C1 C2 C3 173.1(3) no
Te1 C1 C10 C5 -170.5(3) no
Te1 C1 C10 C9 9.6(6) no
C2 C1 C10 C5 5.5(6) no
C2 C1 C10 C9 -174.3(4) no
C10 C1 C2 C3 -3.2(6) no
C1 C2 C3 C4 -2.2(7) no
C2 C3 C4 C5 4.7(6) no
C2 C3 C4 C11 -176.4(4) no
C3 C4 C5 C6 175.9(4) no
C3 C4 C5 C10 -2.1(6) no
C3 C4 C11 C12 -175.3(5) no
C5 C4 C11 C12 3.7(5) no
C11 C4 C5 C6 -3.3(5) no
C11 C4 C5 C10 178.8(4) no
C4 C5 C6 C7 -178.1(4) no
C4 C5 C6 C12 1.4(5) no
C4 C5 C10 C1 -3.1(6) no
C4 C5 C10 C9 176.8(4) no
C6 C5 C10 C1 179.2(4) no
C6 C5 C10 C9 -0.9(6) no
C10 C5 C6 C7 -0.1(7) no
C10 C5 C6 C12 179.3(4) no
C5 C6 C7 C8 0.4(6) no
C5 C6 C12 C11 1.0(5) no
C7 C6 C12 C11 -179.6(5) no
C12 C6 C7 C8 -178.9(4) no
C6 C7 C8 C9 0.4(7) no
C7 C8 C9 Se1 178.2(4) no
C7 C8 C9 C10 -1.5(7) no
Se1 C9 C10 C1 1.8(6) no
Se1 C9 C10 C5 -178.1(3) no
C8 C9 C10 C1 -178.5(4) no
C8 C9 C10 C5 1.7(6) no
C4 C11 C12 C6 -2.8(4) no
Te1 C13 C14 C15 173.57(18) no
Te1 C13 C18 C17 -173.95(19) no
C14 C13 C18 C17 0.9(5) no
C18 C13 C14 C15 -1.1(5) no
C13 C14 C15 C16 0.5(5) no
C14 C15 C16 C17 0.4(5) no
C14 C15 C16 C19 -177.9(3) no
C15 C16 C17 C18 -0.6(5) no
C19 C16 C17 C18 177.7(3) no
C16 C17 C18 C13 -0.0(5) no
Se1 C20 C21 C22 -175.3(3) no
Se1 C20 C25 C24 177.5(3) no
C21 C20 C25 C24 1.6(7) no
C25 C20 C21 C22 0.8(8) no
C20 C21 C22 C23 -2.9(8) no
C21 C22 C23 C24 2.5(9) no
C22 C23 C24 C25 -0.0(8) no
C23 C24 C25 C20 -2.0(8) no
Te2 C26 C27 C28 -174.0(3) no
Te2 C26 C35 C30 172.0(3) no
Te2 C26 C35 C34 -7.9(7) no
C27 C26 C35 C30 -4.6(6) no
C27 C26 C35 C34 175.5(4) no
C35 C26 C27 C28 2.8(7) no
C26 C27 C28 C29 0.7(7) no
C27 C28 C29 C30 -2.1(7) no
C27 C28 C29 C36 177.5(4) no
C28 C29 C30 C31 -178.7(4) no
C28 C29 C30 C35 0.1(7) no
C28 C29 C36 C37 176.4(5) no
C30 C29 C36 C37 -4.0(5) no
C36 C29 C30 C31 1.6(5) no
C36 C29 C30 C35 -179.6(4) no
C29 C30 C31 C32 179.9(4) no
C29 C30 C31 C37 1.6(6) no
C29 C30 C35 C26 3.3(7) no
C29 C30 C35 C34 -176.8(4) no
C31 C30 C35 C26 -178.1(4) no
C31 C30 C35 C34 1.8(7) no
C35 C30 C31 C32 1.1(7) no
C35 C30 C31 C37 -177.2(4) no
C30 C31 C32 C33 -2.6(7) no
C30 C31 C37 C36 -4.0(5) no
C32 C31 C37 C36 178.0(5) no
C37 C31 C32 C33 175.2(4) no
C31 C32 C33 C34 1.2(7) no
C32 C33 C34 Se2 -174.8(4) no
C32 C33 C34 C35 1.9(7) no
Se2 C34 C35 C26 -6.8(7) no
Se2 C34 C35 C30 173.3(3) no
C33 C34 C35 C26 176.6(4) no
C33 C34 C35 C30 -3.3(7) no
C29 C36 C37 C31 4.7(5) no
Te2 C38 C39 C40 -172.51(19) no
Te2 C38 C43 C42 172.8(2) no
C39 C38 C43 C42 -0.7(5) no
C43 C38 C39 C40 1.1(5) no
C38 C39 C40 C41 0.6(5) no
C39 C40 C41 C42 -2.6(5) no
C39 C40 C41 C44 177.1(3) no
C40 C41 C42 C43 3.0(5) no
C44 C41 C42 C43 -176.8(3) no
C41 C42 C43 C38 -1.3(6) no
Se2 C45 C46 C47 174.8(3) no
Se2 C45 C50 C49 -177.3(3) no
C46 C45 C50 C49 0.4(7) no
C50 C45 C46 C47 -2.9(7) no
C45 C46 C47 C48 4.4(7) no
C46 C47 C48 C49 -3.4(8) no
C47 C48 C49 C50 0.9(8) no
C48 C49 C50 C45 0.7(8) no
